data_7155389
loop_
_publ_author_name
'Sengoku, Tetsuya'
'Kokubo, Kana'
'Sakamoto, Masami'
'Takahashi, Masaki'
'Yoda, Hidemi'

_publ_section_title
;
 Indium-catalysed amide allylation of \a-iminoamide: highly
 enantioselective synthesis of amide functionalised
 \a-methylene-\g-butyrolactams.
;
_journal_issue 2
_journal_name_full 'Organic &amp; biomolecular chemistry'
_journal_page_first 320
_journal_page_last 323
_journal_paper_doi 10.1039/c6ob02506d
_journal_volume 15
_journal_year 2017
_chemical_absolute_configuration ad
_chemical_formula_sum 'C25 H20 Cl N O4'
_chemical_formula_weight 433.87
_space_group_crystal_system triclinic
_space_group_IT_number 1
_space_group_name_Hall 'P 1'
_space_group_name_H-M_alt 'P 1'
_symmetry_space_group_name_Hall 'P 1'
_symmetry_space_group_name_H-M 'P 1'
_atom_sites_solution_hydrogens geom
_atom_sites_solution_primary direct
_atom_sites_solution_secondary difmap
_audit_update_record
;
2016-11-14 deposited with the CCDC.
2016-11-29 downloaded from the CCDC.
;
_cell_angle_alpha 82.5366(18)
_cell_angle_beta 73.6985(14)
_cell_angle_gamma 76.9181(18)
_cell_formula_units_Z 1
_cell_length_a 6.5505(3)
_cell_length_b 8.7111(4)
_cell_length_c 9.9103(5)
_cell_measurement_reflns_used 5852
_cell_measurement_temperature 173
_cell_measurement_theta_max 68.1555
_cell_measurement_theta_min 4.6606
_cell_volume 527.35(4)
_computing_cell_refinement 'SAINT V8.34A (Bruker AXS Inc., 2013)'
_computing_data_reduction 'SAINT V8.34A (Bruker AXS Inc., 2013)'
_computing_structure_refinement 'SHELXL-2014/7 (Sheldrick, 2014)'
_diffrn_ambient_temperature 173
_diffrn_detector_area_resol_mean 8.3333
_diffrn_measured_fraction_theta_full 0.969
_diffrn_measured_fraction_theta_max 0.969
_diffrn_measurement_device_type 'BRUKER APEX-II CCD'
_diffrn_radiation_wavelength 1.54178
_diffrn_reflns_av_R_equivalents 0.0149
_diffrn_reflns_av_unetI/netI 0.0430
_diffrn_reflns_limit_h_max 7
_diffrn_reflns_limit_h_min -7
_diffrn_reflns_limit_k_max 10
_diffrn_reflns_limit_k_min -10
_diffrn_reflns_limit_l_max 11
_diffrn_reflns_limit_l_min -11
_diffrn_reflns_number 5780
_diffrn_reflns_theta_full 68.13
_diffrn_reflns_theta_max 68.13
_diffrn_reflns_theta_min 4.66
_exptl_absorpt_coefficient_mu 1.875
_exptl_absorpt_correction_T_max 0.83
_exptl_absorpt_correction_T_min 0.74
_exptl_absorpt_correction_type multi-scan
_exptl_absorpt_process_details 'SADABS V2014/5 (Bruker AXS Inc.)'
_exptl_crystal_colour colourless
_exptl_crystal_density_diffrn 1.366
_exptl_crystal_density_method 'not measured'
_exptl_crystal_description prismatic
_exptl_crystal_F_000 226
_exptl_crystal_size_max 0.200
_exptl_crystal_size_mid 0.200
_exptl_crystal_size_min 0.100
_refine_diff_density_max 0.175
_refine_diff_density_min -0.263
_refine_ls_abs_structure_details
;
Flack x determined using 711 quotients [(I+)-(I-)]/[(I+)+(I-)]
(Parsons, Flack and Wagner, Acta Cryst. B69 (2013) 249-259).
;
_refine_ls_abs_structure_Flack 0.107(6)
_refine_ls_extinction_method none
_refine_ls_goodness_of_fit_ref 1.031
_refine_ls_hydrogen_treatment constr
_refine_ls_matrix_type full
_refine_ls_number_parameters 281
_refine_ls_number_reflns 2591
_refine_ls_number_restraints 3
_refine_ls_restrained_S_all 1.030
_refine_ls_R_factor_all 0.0298
_refine_ls_R_factor_gt 0.0297
_refine_ls_shift/su_max 0.000
_refine_ls_shift/su_mean 0.000
_refine_ls_structure_factor_coef Fsqd
_refine_ls_weighting_details 'w=1/[\s^2^(Fo^2^)+(0.0453P)^2^+0.0976P] where P=(Fo^2^+2Fc^2^)/3'
_refine_ls_weighting_scheme calc
_refine_ls_wR_factor_gt 0.0766
_refine_ls_wR_factor_ref 0.0768
_reflns_number_gt 2571
_reflns_number_total 2591
_reflns_threshold_expression 'I > 2\s(I)'
_cod_data_source_file c6ob02506d2.cif
_cod_data_source_block I
_cod_depositor_comments 'Adding full bibliography for 7155389.cif.'
_cod_database_code 7155389

loop_
_space_group_symop_operation_xyz
'x, y, z'

loop_
_atom_site_type_symbol
_atom_site_label
_atom_site_fract_x
_atom_site_fract_y
_atom_site_fract_z
_atom_site_U_iso_or_equiv
_atom_site_adp_type
_atom_site_calc_flag
_atom_site_refinement_flags_adp
_atom_site_refinement_flags_posn
_atom_site_occupancy
C C1 0.6588(4) -0.2839(3) 0.3558(3) 0.0336(5) Uani d . . 1
C C2 0.6123(4) -0.0027(3) 0.3142(2) 0.0270(5) Uani d . . 1
C C3 0.5409(4) -0.0672(3) 0.1974(3) 0.0316(5) Uani d . . 1
H H3A 0.3827 -0.032 0.2086 0.038 Uiso calc U R 1
H H3B 0.6186 -0.03 0.1022 0.038 Uiso calc U R 1
C C4 0.5996(4) -0.2423(3) 0.2188(3) 0.0339(5) Uani d . . 1
C C5 0.4382(4) 0.1276(3) 0.3923(2) 0.0272(5) Uani d . . 1
C C6 0.2294(4) 0.0962(3) 0.4484(3) 0.0314(5) Uani d . . 1
H H6 0.202 -0.0027 0.4356 0.038 Uiso calc U R 1
C C7 0.0625(4) 0.2064(3) 0.5220(3) 0.0350(5) Uani d . . 1
H H7 -0.0777 0.1823 0.5605 0.042 Uiso calc U R 1
C C8 0.0998(4) 0.3522(3) 0.5396(3) 0.0395(6) Uani d . . 1
H H8 -0.0156 0.43 0.587 0.047 Uiso calc U R 1
C C9 0.3054(5) 0.3829(3) 0.4877(3) 0.0394(6) Uani d . . 1
H H9 0.3321 0.4818 0.5013 0.047 Uiso calc U R 1
C C10 0.4755(4) 0.2710(3) 0.4153(3) 0.0319(5) Uani d . . 1
H H10 0.6173 0.2933 0.3816 0.038 Uiso calc U R 1
C C11 0.8313(4) 0.0428(3) 0.2396(2) 0.0268(5) Uani d . . 1
C C12 0.9970(4) 0.2326(3) 0.0831(3) 0.0297(5) Uani d . . 1
C C13 1.0718(4) 0.2110(3) -0.0586(3) 0.0359(6) Uani d . . 1
H H13 1.0001 0.1571 -0.1029 0.043 Uiso calc U R 1
C C14 1.2534(4) 0.2690(4) -0.1358(3) 0.0402(6) Uani d . . 1
H H14 1.3071 0.2557 -0.234 0.048 Uiso calc U R 1
C C15 1.3555(4) 0.3460(3) -0.0695(3) 0.0372(6) Uani d . . 1
C C16 1.2800(5) 0.3673(4) 0.0719(3) 0.0400(6) Uani d . . 1
H H16 1.3528 0.4202 0.1164 0.048 Uiso calc U R 1
C C17 1.0973(4) 0.3114(3) 0.1493(3) 0.0368(6) Uani d . . 1
H H17 1.0416 0.3272 0.247 0.044 Uiso calc U R 1
C C18 0.7243(4) -0.1431(3) 0.5331(2) 0.0282(5) Uani d . . 1
C C19 0.9305(4) -0.2253(3) 0.5388(3) 0.0306(5) Uani d . . 1
H H19 1.022 -0.2809 0.4604 0.037 Uiso calc U R 1
C C20 1.0044(4) -0.2274(3) 0.6575(3) 0.0326(5) Uani d . . 1
H H20 1.1441 -0.2862 0.6611 0.039 Uiso calc U R 1
C C21 0.8727(4) -0.1430(3) 0.7713(3) 0.0334(5) Uani d . . 1
C C22 0.6661(5) -0.0614(4) 0.7661(3) 0.0416(6) Uani d . . 1
H H22 0.5754 -0.0039 0.8436 0.05 Uiso calc U R 1
C C23 0.5915(4) -0.0633(3) 0.6488(3) 0.0383(6) Uani d . . 1
H H23 0.4485 -0.0098 0.6475 0.046 Uiso calc U R 1
C C24 1.1199(5) -0.2353(5) 0.9145(3) 0.0519(8) Uani d . . 1
H H24A 1.1041 -0.3447 0.9157 0.078 Uiso calc U R 1
H H24B 1.1388 -0.2172 1.0054 0.078 Uiso calc U R 1
H H24C 1.247 -0.2161 0.8392 0.078 Uiso calc U R 1
C C25 0.6096(5) -0.3516(4) 0.1345(4) 0.0491(7) Uani d . . 1
H H25A 0.5764 -0.3213 0.0462 0.059 Uiso calc U R 1
H H25B 0.65 -0.4603 0.1623 0.059 Uiso calc U R 1
Cl Cl1 1.58264(12) 0.42075(10) -0.16815(9) 0.0612(3) Uani d . . 1
N N1 0.6509(3) -0.1450(2) 0.4101(2) 0.0286(4) Uani d . . 1
O O1 0.9309(3) -0.1306(2) 0.8904(2) 0.0423(5) Uani d . . 1
O O2 0.8059(3) 0.1810(2) 0.15975(19) 0.0349(4) Uani d . . 1
O O3 1.0039(3) -0.0377(2) 0.24144(19) 0.0356(4) Uani d . . 1
O O4 0.7021(4) -0.4151(2) 0.4114(2) 0.0475(5) Uani d . . 1

loop_
_atom_site_aniso_label
_atom_site_aniso_U_11
_atom_site_aniso_U_22
_atom_site_aniso_U_33
_atom_site_aniso_U_12
_atom_site_aniso_U_13
_atom_site_aniso_U_23
C1 0.0302(12) 0.0295(13) 0.0447(14) -0.0107(10) -0.0122(10) -0.0018(10)
C2 0.0270(11) 0.0253(13) 0.0308(12) -0.0070(9) -0.0110(9) 0.0015(9)
C3 0.0295(11) 0.0343(13) 0.0337(13) -0.0060(10) -0.0119(9) -0.0046(10)
C4 0.0279(11) 0.0339(14) 0.0431(14) -0.0090(10) -0.0117(10) -0.0039(11)
C5 0.0259(11) 0.0306(13) 0.0248(11) -0.0044(9) -0.0094(9) 0.0027(9)
C6 0.0305(11) 0.0315(13) 0.0339(12) -0.0095(10) -0.0102(9) 0.0020(9)
C7 0.0268(11) 0.0433(15) 0.0322(12) -0.0076(10) -0.0052(9) 0.0028(11)
C8 0.0364(13) 0.0373(16) 0.0343(13) 0.0015(11) 0.0004(10) -0.0026(11)
C9 0.0451(15) 0.0305(14) 0.0389(13) -0.0075(11) -0.0028(11) -0.0069(11)
C10 0.0299(12) 0.0333(14) 0.0322(12) -0.0093(10) -0.0056(9) -0.0020(10)
C11 0.0259(11) 0.0277(12) 0.0273(11) -0.0040(9) -0.0081(9) -0.0038(9)
C12 0.0236(10) 0.0265(13) 0.0345(12) -0.0021(9) -0.0059(9) 0.0051(9)
C13 0.0358(13) 0.0352(14) 0.0373(14) -0.0051(11) -0.0107(11) -0.0062(11)
C14 0.0381(14) 0.0413(16) 0.0320(13) -0.0028(12) 0.0019(10) -0.0039(11)
C15 0.0262(11) 0.0343(14) 0.0445(15) -0.0057(10) -0.0029(10) 0.0064(11)
C16 0.0412(14) 0.0447(17) 0.0389(15) -0.0150(12) -0.0158(11) 0.0037(12)
C17 0.0404(13) 0.0411(16) 0.0275(12) -0.0086(11) -0.0086(10) 0.0021(10)
C18 0.0307(11) 0.0246(12) 0.0302(12) -0.0083(9) -0.0089(9) 0.0023(9)
C19 0.0335(12) 0.0268(12) 0.0301(12) -0.0046(9) -0.0064(9) -0.0039(9)
C20 0.0315(12) 0.0296(14) 0.0369(13) -0.0032(10) -0.0124(10) -0.0002(10)
C21 0.0385(13) 0.0290(14) 0.0322(13) -0.0048(10) -0.0122(11) 0.0027(10)
C22 0.0423(14) 0.0460(17) 0.0304(13) 0.0029(12) -0.0077(11) -0.0061(11)
C23 0.0310(12) 0.0423(16) 0.0360(14) 0.0029(11) -0.0092(10) 0.0004(11)
C24 0.0497(16) 0.064(2) 0.0427(16) 0.0046(14) -0.0234(13) -0.0078(14)
C25 0.0584(17) 0.0376(16) 0.0623(19) -0.0086(13) -0.0306(15) -0.0106(13)
Cl1 0.0393(4) 0.0671(5) 0.0674(5) -0.0223(3) 0.0073(3) 0.0037(4)
N1 0.0287(9) 0.0264(11) 0.0318(10) -0.0071(8) -0.0097(8) 0.0013(8)
O1 0.0499(11) 0.0415(11) 0.0360(9) 0.0026(9) -0.0194(8) -0.0071(8)
O2 0.0254(8) 0.0329(10) 0.0408(10) -0.0043(7) -0.0051(7) 0.0075(8)
O3 0.0259(8) 0.0362(10) 0.0414(10) -0.0036(7) -0.0087(7) 0.0039(7)
O4 0.0621(13) 0.0270(11) 0.0641(13) -0.0147(9) -0.0327(11) 0.0056(9)

loop_
_atom_type_symbol
_atom_type_description
_atom_type_scat_dispersion_real
_atom_type_scat_dispersion_imag
_atom_type_scat_source
C C 0.0181 0.0091 'International Tables Vol C Tables 4.2.6.8 and 6.1.1.4'
H H 0.0000 0.0000 'International Tables Vol C Tables 4.2.6.8 and 6.1.1.4'
N N 0.0311 0.0180 'International Tables Vol C Tables 4.2.6.8 and 6.1.1.4'
O O 0.0492 0.0322 'International Tables Vol C Tables 4.2.6.8 and 6.1.1.4'
Cl Cl 0.3639 0.7018 'International Tables Vol C Tables 4.2.6.8 and 6.1.1.4'

loop_
_geom_angle_atom_site_label_1
_geom_angle_atom_site_label_2
_geom_angle_atom_site_label_3
_geom_angle
O4 C1 N1 125.6(2)
O4 C1 C4 127.1(2)
N1 C1 C4 107.3(2)
N1 C2 C5 110.97(18)
N1 C2 C11 108.29(18)
C5 C2 C11 115.62(19)
N1 C2 C3 102.72(18)
C5 C2 C3 112.91(18)
C11 C2 C3 105.39(18)
C4 C3 C2 105.03(19)
C4 C3 H3A 110.7
C2 C3 H3A 110.7
C4 C3 H3B 110.7
C2 C3 H3B 110.7
H3A C3 H3B 108.8
C25 C4 C3 129.2(3)
C25 C4 C1 121.9(3)
C3 C4 C1 108.8(2)
C10 C5 C6 118.3(2)
C10 C5 C2 124.4(2)
C6 C5 C2 117.2(2)
C7 C6 C5 121.3(2)
C7 C6 H6 119.4
C5 C6 H6 119.4
C6 C7 C8 119.9(2)
C6 C7 H7 120.0
C8 C7 H7 120.0
C9 C8 C7 119.3(2)
C9 C8 H8 120.4
C7 C8 H8 120.4
C8 C9 C10 121.0(3)
C8 C9 H9 119.5
C10 C9 H9 119.5
C5 C10 C9 120.2(2)
C5 C10 H10 119.9
C9 C10 H10 119.9
O3 C11 O2 123.4(2)
O3 C11 C2 124.9(2)
O2 C11 C2 111.41(18)
C13 C12 C17 121.6(2)
C13 C12 O2 118.8(2)
C17 C12 O2 119.5(2)
C12 C13 C14 118.9(2)
C12 C13 H13 120.6
C14 C13 H13 120.6
C15 C14 C13 119.6(2)
C15 C14 H14 120.2
C13 C14 H14 120.2
C16 C15 C14 121.2(3)
C16 C15 Cl1 119.5(2)
C14 C15 Cl1 119.3(2)
C15 C16 C17 119.5(3)
C15 C16 H16 120.3
C17 C16 H16 120.3
C12 C17 C16 119.2(2)
C12 C17 H17 120.4
C16 C17 H17 120.4
C23 C18 C19 119.0(2)
C23 C18 N1 121.3(2)
C19 C18 N1 119.7(2)
C20 C19 C18 120.9(2)
C20 C19 H19 119.5
C18 C19 H19 119.5
C19 C20 C21 119.7(2)
C19 C20 H20 120.2
C21 C20 H20 120.2
O1 C21 C22 115.6(2)
O1 C21 C20 125.0(2)
C22 C21 C20 119.4(2)
C23 C22 C21 120.5(2)
C23 C22 H22 119.7
C21 C22 H22 119.7
C22 C23 C18 120.4(2)
C22 C23 H23 119.8
C18 C23 H23 119.8
O1 C24 H24A 109.5
O1 C24 H24B 109.5
H24A C24 H24B 109.5
O1 C24 H24C 109.5
H24A C24 H24C 109.5
H24B C24 H24C 109.5
C4 C25 H25A 120.0
C4 C25 H25B 120.0
H25A C25 H25B 120.0
C1 N1 C18 121.6(2)
C1 N1 C2 114.2(2)
C18 N1 C2 122.68(19)
C21 O1 C24 117.9(2)
C11 O2 C12 116.49(17)

loop_
_geom_bond_atom_site_label_1
_geom_bond_atom_site_label_2
_geom_bond_distance
C1 O4 1.212(3)
C1 N1 1.372(3)
C1 C4 1.493(4)
C2 N1 1.480(3)
C2 C5 1.528(3)
C2 C11 1.533(3)
C2 C3 1.570(3)
C3 C4 1.488(4)
C3 H3A 0.99
C3 H3B 0.99
C4 C25 1.326(4)
C5 C10 1.384(3)
C5 C6 1.399(3)
C6 C7 1.381(4)
C6 H6 0.95
C7 C8 1.388(4)
C7 H7 0.95
C8 C9 1.374(4)
C8 H8 0.95
C9 C10 1.396(4)
C9 H9 0.95
C10 H10 0.95
C11 O3 1.191(3)
C11 O2 1.356(3)
C12 C13 1.375(4)
C12 C17 1.377(4)
C12 O2 1.406(3)
C13 C14 1.384(4)
C13 H13 0.95
C14 C15 1.376(4)
C14 H14 0.95
C15 C16 1.372(4)
C15 Cl1 1.746(3)
C16 C17 1.382(4)
C16 H16 0.95
C17 H17 0.95
C18 C23 1.389(4)
C18 C19 1.391(3)
C18 N1 1.434(3)
C19 C20 1.389(4)
C19 H19 0.95
C20 C21 1.392(4)
C20 H20 0.95
C21 O1 1.362(3)
C21 C22 1.391(4)
C22 C23 1.385(4)
C22 H22 0.95
C23 H23 0.95
C24 O1 1.421(4)
C24 H24A 0.98
C24 H24B 0.98
C24 H24C 0.98
C25 H25A 0.95
C25 H25B 0.95
